data_7016308
loop_
_publ_author_name
'Ren, Peng'
'Vechorkin, Oleg'
'Csok, Zsolt'
'Salihu, Isuf'
'Scopelliti, Rosario'
'Hu, Xile'

_publ_section_title
;
 Pd, Pt, and Ru complexes of a pincer bis(amino)amide ligand.
;
_journal_issue 35
_journal_name_full 'Dalton transactions (Cambridge, England : 2003)'
_journal_page_first 8906
_journal_page_last 8911
_journal_paper_doi 10.1039/c1dt10195a
_journal_volume 40
_journal_year 2011
_chemical_formula_moiety 'C16 H20 Cl N3 Pt'
_chemical_formula_sum 'C16 H20 Cl N3 Pt'
_chemical_formula_weight 484.89
_chemical_name_systematic
;
?
;
_space_group_IT_number 96
_symmetry_cell_setting tetragonal
_symmetry_space_group_name_Hall 'P 4nw 2abw'
_symmetry_space_group_name_H-M 'P 43 21 2'
_atom_sites_solution_hydrogens geom
_atom_sites_solution_primary direct
_atom_sites_solution_secondary difmap
_audit_creation_method SHELXL-97
_cell_angle_alpha 90.00
_cell_angle_beta 90.00
_cell_angle_gamma 90.00
_cell_formula_units_Z 8
_cell_length_a 9.63408(10)
_cell_length_b 9.63408(10)
_cell_length_c 34.6217(6)
_cell_measurement_reflns_used 15781
_cell_measurement_temperature 140(2)
_cell_measurement_theta_max 27.5250
_cell_measurement_theta_min 2.9359
_cell_volume 3213.43(7)
_computing_cell_refinement
;
CrysAlisPro, Oxford Diffraction Ltd.,
Version 1.171.33.66 (release 28-04-2010 CrysAlis171 .NET)
(compiled Apr 28 2010,14:27:37)
;
_computing_data_collection
;
CrysAlisPro, Oxford Diffraction Ltd.,
Version 1.171.33.66 (release 28-04-2010 CrysAlis171 .NET)
(compiled Apr 28 2010,14:27:37)
;
_computing_data_reduction
;
CrysAlisPro, Oxford Diffraction Ltd.,
Version 1.171.33.66 (release 28-04-2010 CrysAlis171 .NET)
(compiled Apr 28 2010,14:27:37)
;
_computing_molecular_graphics 'Bruker SHELXTL'
_computing_publication_material 'Bruker SHELXTL'
_computing_structure_refinement 'SHELXL-97 (Sheldrick, 1997)'
_computing_structure_solution 'SHELXS-97 (Sheldrick, 1990)'
_diffrn_ambient_temperature 140(2)
_diffrn_detector_area_resol_mean 8.2812
_diffrn_measured_fraction_theta_full 0.997
_diffrn_measured_fraction_theta_max 0.997
_diffrn_measurement_device_type 'Oxford Diffraction, KM4/Sapphire CCD'
_diffrn_measurement_method 'phi and omega scans'
_diffrn_radiation_monochromator graphite
_diffrn_radiation_source 'fine-focus sealed tube'
_diffrn_radiation_type MoK\a
_diffrn_radiation_wavelength 0.71073
_diffrn_reflns_av_R_equivalents 0.0484
_diffrn_reflns_av_sigmaI/netI 0.0279
_diffrn_reflns_limit_h_max 11
_diffrn_reflns_limit_h_min -12
_diffrn_reflns_limit_k_max 12
_diffrn_reflns_limit_k_min -11
_diffrn_reflns_limit_l_max 43
_diffrn_reflns_limit_l_min -41
_diffrn_reflns_number 29193
_diffrn_reflns_theta_full 26.37
_diffrn_reflns_theta_max 26.37
_diffrn_reflns_theta_min 2.99
_exptl_absorpt_coefficient_mu 8.896
_exptl_absorpt_correction_T_max 1.00000
_exptl_absorpt_correction_T_min 0.74234
_exptl_absorpt_correction_type multi-scan
_exptl_absorpt_process_details
;
CrysAlisPro, Oxford Diffraction Ltd.,
Version 1.171.33.66 (release 28-04-2010 CrysAlis171 .NET)
(compiled Apr 28 2010,14:27:37)
Empirical absorption correction using spherical harmonics,
implemented in SCALE3 ABSPACK scaling algorithm.
;
_exptl_crystal_colour colourless
_exptl_crystal_density_diffrn 2.005
_exptl_crystal_density_method 'not measured'
_exptl_crystal_description prismatic
_exptl_crystal_F_000 1856
_exptl_crystal_size_max 0.35
_exptl_crystal_size_mid 0.19
_exptl_crystal_size_min 0.12
_refine_diff_density_max 0.738
_refine_diff_density_min -0.324
_refine_diff_density_rms 0.083
_refine_ls_abs_structure_details 'Flack H D (1983), Acta Cryst. A39, 876-881'
_refine_ls_abs_structure_Flack -0.004(7)
_refine_ls_extinction_method none
_refine_ls_goodness_of_fit_ref 0.971
_refine_ls_hydrogen_treatment constr
_refine_ls_matrix_type full
_refine_ls_number_parameters 190
_refine_ls_number_reflns 3261
_refine_ls_number_restraints 0
_refine_ls_restrained_S_all 0.971
_refine_ls_R_factor_all 0.0222
_refine_ls_R_factor_gt 0.0177
_refine_ls_shift/su_max 0.001
_refine_ls_shift/su_mean 0.000
_refine_ls_structure_factor_coef Fsqd
_refine_ls_weighting_details 'calc w=1/[\s^2^(Fo^2^)+(0.0167P)^2^+0.0000P] where P=(Fo^2^+2Fc^2^)/3'
_refine_ls_weighting_scheme calc
_refine_ls_wR_factor_gt 0.0313
_refine_ls_wR_factor_ref 0.0318
_reflns_number_gt 2995
_reflns_number_total 3261
_reflns_threshold_expression >2sigma(I)
_cod_data_source_file c1dt10195a.txt
_cod_data_source_block cz1028b
_cod_depositor_comments
;
The following automatic conversions were performed:

'_symmetry_cell_setting' value 'Tetragonal' changed to 'tetragonal'
according to /home/saulius/struct/CIF-dictionaries/cif_core.dic
dictionary named 'cif_core.dic' version 2.4.1 from 2010-06-29.

Automatic conversion script
Id: cif_fix_values 1715 2011-07-08 13:25:40Z adriana 
;
_cod_database_code 7016308

loop_
_symmetry_equiv_pos_as_xyz
'x, y, z'
'-x, -y, z+1/2'
'-y+1/2, x+1/2, z+3/4'
'y+1/2, -x+1/2, z+1/4'
'-x+1/2, y+1/2, -z+3/4'
'x+1/2, -y+1/2, -z+1/4'
'y, x, -z'
'-y, -x, -z+1/2'

loop_
_atom_site_label
_atom_site_type_symbol
_atom_site_fract_x
_atom_site_fract_y
_atom_site_fract_z
_atom_site_U_iso_or_equiv
_atom_site_adp_type
_atom_site_occupancy
_atom_site_symmetry_multiplicity
_atom_site_calc_flag
_atom_site_refinement_flags
Pt1 Pt 0.209691(14) 0.563766(15) 0.062231(4) 0.01535(4) Uani 1 1 d .
Cl1 Cl 0.25242(11) 0.63924(12) -0.00083(3) 0.0274(3) Uani 1 1 d .
N1 N 0.3994(3) 0.6262(3) 0.08266(8) 0.0173(7) Uani 1 1 d .
N2 N 0.1758(3) 0.5001(3) 0.11516(8) 0.0172(7) Uani 1 1 d .
N3 N 0.0168(3) 0.4841(3) 0.05101(8) 0.0192(8) Uani 1 1 d .
C1 C 0.4041(4) 0.5863(4) 0.12426(10) 0.0188(9) Uani 1 1 d .
C2 C 0.5213(4) 0.6141(4) 0.14610(11) 0.0232(10) Uani 1 1 d .
H2 H 0.5967 0.6631 0.1348 0.028 Uiso 1 1 calc R
C3 C 0.5296(4) 0.5710(4) 0.18422(13) 0.0309(10) Uani 1 1 d .
H3 H 0.6100 0.5891 0.1993 0.037 Uiso 1 1 calc R
C4 C 0.4182(5) 0.5013(5) 0.19962(11) 0.0282(10) Uani 1 1 d .
H4 H 0.4228 0.4701 0.2256 0.034 Uiso 1 1 calc R
C5 C 0.2998(4) 0.4755(4) 0.17832(11) 0.0272(10) Uani 1 1 d .
H5 H 0.2251 0.4268 0.1901 0.033 Uiso 1 1 calc R
C6 C 0.2868(4) 0.5188(4) 0.14003(10) 0.0173(8) Uani 1 1 d .
C7 C 0.0461(4) 0.4425(4) 0.12136(10) 0.0169(8) Uani 1 1 d .
C8 C -0.0098(4) 0.3922(4) 0.15604(11) 0.0207(9) Uani 1 1 d .
H8 H 0.0455 0.3923 0.1788 0.025 Uiso 1 1 calc R
C9 C -0.1435(4) 0.3427(4) 0.15760(12) 0.0250(10) Uani 1 1 d .
H9 H -0.1785 0.3094 0.1815 0.030 Uiso 1 1 calc R
C10 C -0.2282(4) 0.3399(4) 0.12558(12) 0.0253(10) Uani 1 1 d .
H10 H -0.3214 0.3083 0.1273 0.030 Uiso 1 1 calc R
C11 C -0.1738(4) 0.3844(4) 0.09097(12) 0.0243(9) Uani 1 1 d .
H11 H -0.2291 0.3794 0.0683 0.029 Uiso 1 1 calc R
C12 C -0.0411(4) 0.4359(4) 0.08854(10) 0.0173(8) Uani 1 1 d .
C13 C 0.5121(4) 0.5520(5) 0.06163(12) 0.0269(9) Uani 1 1 d .
H13A H 0.6025 0.5845 0.0710 0.040 Uiso 1 1 calc R
H13B H 0.5042 0.5709 0.0339 0.040 Uiso 1 1 calc R
H13C H 0.5038 0.4520 0.0662 0.040 Uiso 1 1 calc R
C14 C 0.4204(4) 0.7796(4) 0.07826(11) 0.0247(9) Uani 1 1 d .
H14A H 0.3531 0.8293 0.0944 0.037 Uiso 1 1 calc R
H14B H 0.4072 0.8058 0.0512 0.037 Uiso 1 1 calc R
H14C H 0.5148 0.8041 0.0864 0.037 Uiso 1 1 calc R
C15 C -0.0775(4) 0.5887(4) 0.03296(12) 0.0283(10) Uani 1 1 d .
H15A H -0.1655 0.5442 0.0261 0.042 Uiso 1 1 calc R
H15B H -0.0338 0.6265 0.0097 0.042 Uiso 1 1 calc R
H15C H -0.0950 0.6641 0.0513 0.042 Uiso 1 1 calc R
C16 C 0.0296(4) 0.3618(4) 0.02398(11) 0.0280(10) Uani 1 1 d .
H16A H -0.0626 0.3221 0.0193 0.042 Uiso 1 1 calc R
H16B H 0.0896 0.2912 0.0357 0.042 Uiso 1 1 calc R
H16C H 0.0700 0.3925 -0.0006 0.042 Uiso 1 1 calc R

loop_
_atom_site_aniso_label
_atom_site_aniso_U_11
_atom_site_aniso_U_22
_atom_site_aniso_U_33
_atom_site_aniso_U_23
_atom_site_aniso_U_13
_atom_site_aniso_U_12
Pt1 0.01548(8) 0.01829(8) 0.01227(6) 0.00153(7) -0.00103(7) -0.00037(7)
Cl1 0.0285(6) 0.0385(6) 0.0153(5) 0.0072(4) -0.0012(4) -0.0039(5)
N1 0.0139(17) 0.0252(19) 0.0128(16) -0.0005(15) 0.0010(14) -0.0025(13)
N2 0.0214(19) 0.0213(17) 0.0091(15) 0.0037(14) 0.0037(13) -0.0029(14)
N3 0.0168(17) 0.0261(19) 0.015(2) -0.0007(14) -0.0032(14) -0.0040(14)
C1 0.023(2) 0.018(2) 0.016(2) 0.0026(17) -0.0025(17) -0.0016(17)
C2 0.018(2) 0.028(2) 0.023(2) -0.0010(18) -0.0049(18) -0.0036(17)
C3 0.030(2) 0.034(2) 0.028(2) -0.005(2) -0.014(2) -0.001(2)
C4 0.040(3) 0.033(2) 0.012(2) 0.0042(18) -0.009(2) -0.008(2)
C5 0.031(2) 0.030(2) 0.021(2) 0.0043(17) -0.0051(19) -0.0130(19)
C6 0.020(2) 0.0149(19) 0.0169(19) -0.0039(15) -0.0048(18) 0.0001(16)
C7 0.022(2) 0.0115(17) 0.0172(19) -0.0006(16) -0.0010(16) 0.0018(18)
C8 0.026(2) 0.017(2) 0.019(2) 0.0027(16) -0.0002(17) -0.0014(17)
C9 0.032(2) 0.021(2) 0.022(2) 0.0033(19) 0.015(2) -0.0050(19)
C10 0.017(2) 0.024(2) 0.035(3) 0.000(2) 0.005(2) -0.0063(18)
C11 0.022(2) 0.025(2) 0.026(2) -0.0067(19) -0.0037(19) 0.0005(17)
C12 0.018(2) 0.0166(19) 0.017(2) 0.0012(17) 0.0003(16) 0.0002(19)
C13 0.0169(19) 0.042(3) 0.021(2) -0.001(3) 0.003(2) 0.0053(19)
C14 0.028(2) 0.019(2) 0.027(2) 0.0033(18) -0.0033(19) -0.0108(19)
C15 0.020(2) 0.037(3) 0.028(2) 0.008(2) -0.0066(19) 0.0023(19)
C16 0.027(3) 0.034(3) 0.023(2) -0.010(2) -0.0025(19) -0.0084(19)

loop_
_atom_type_symbol
_atom_type_description
_atom_type_scat_dispersion_real
_atom_type_scat_dispersion_imag
_atom_type_scat_source
C C 0.0033 0.0016 'International Tables Vol C Tables 4.2.6.8 and 6.1.1.4'
H H 0.0000 0.0000 'International Tables Vol C Tables 4.2.6.8 and 6.1.1.4'
N N 0.0061 0.0033 'International Tables Vol C Tables 4.2.6.8 and 6.1.1.4'
Cl Cl 0.1484 0.1585 'International Tables Vol C Tables 4.2.6.8 and 6.1.1.4'
Pt Pt -1.7033 8.3905 'International Tables Vol C Tables 4.2.6.8 and 6.1.1.4'

loop_
_geom_angle_atom_site_label_1
_geom_angle_atom_site_label_2
_geom_angle_atom_site_label_3
_geom_angle
N2 Pt1 N3 84.79(12)
N2 Pt1 N1 85.26(12)
N3 Pt1 N1 169.90(12)
N2 Pt1 Cl1 179.43(9)
N3 Pt1 Cl1 95.68(9)
N1 Pt1 Cl1 94.25(8)
C13 N1 C1 109.0(3)
C13 N1 C14 108.9(3)
C1 N1 C14 110.3(3)
C13 N1 Pt1 109.9(2)
C1 N1 Pt1 106.6(2)
C14 N1 Pt1 112.0(2)
C6 N2 C7 130.8(3)
C6 N2 Pt1 114.4(2)
C7 N2 Pt1 114.9(2)
C12 N3 C15 110.4(3)
C12 N3 C16 109.1(3)
C15 N3 C16 108.5(3)
C12 N3 Pt1 106.9(2)
C15 N3 Pt1 112.2(2)
C16 N3 Pt1 109.6(2)
C2 C1 C6 122.0(3)
C2 C1 N1 120.2(3)
C6 C1 N1 117.8(3)
C1 C2 C3 120.6(4)
C1 C2 H2 119.7
C3 C2 H2 119.7
C4 C3 C2 118.1(4)
C4 C3 H3 120.9
C2 C3 H3 120.9
C3 C4 C5 121.7(4)
C3 C4 H4 119.1
C5 C4 H4 119.1
C4 C5 C6 121.8(4)
C4 C5 H5 119.1
C6 C5 H5 119.1
N2 C6 C5 128.4(3)
N2 C6 C1 115.9(3)
C5 C6 C1 115.6(4)
N2 C7 C8 128.2(3)
N2 C7 C12 115.5(3)
C8 C7 C12 116.4(3)
C9 C8 C7 120.9(4)
C9 C8 H8 119.6
C7 C8 H8 119.6
C8 C9 C10 122.1(4)
C8 C9 H9 119.0
C10 C9 H9 119.0
C11 C10 C9 117.9(4)
C11 C10 H10 121.0
C9 C10 H10 121.0
C12 C11 C10 121.4(4)
C12 C11 H11 119.3
C10 C11 H11 119.3
C11 C12 C7 121.3(3)
C11 C12 N3 121.0(3)
C7 C12 N3 117.7(3)
N1 C13 H13A 109.5
N1 C13 H13B 109.5
H13A C13 H13B 109.5
N1 C13 H13C 109.5
H13A C13 H13C 109.5
H13B C13 H13C 109.5
N1 C14 H14A 109.5
N1 C14 H14B 109.5
H14A C14 H14B 109.5
N1 C14 H14C 109.5
H14A C14 H14C 109.5
H14B C14 H14C 109.5
N3 C15 H15A 109.5
N3 C15 H15B 109.5
H15A C15 H15B 109.5
N3 C15 H15C 109.5
H15A C15 H15C 109.5
H15B C15 H15C 109.5
N3 C16 H16A 109.5
N3 C16 H16B 109.5
H16A C16 H16B 109.5
N3 C16 H16C 109.5
H16A C16 H16C 109.5
H16B C16 H16C 109.5

loop_
_geom_bond_atom_site_label_1
_geom_bond_atom_site_label_2
_geom_bond_distance
Pt1 N2 1.960(3)
Pt1 N3 2.048(3)
Pt1 N1 2.050(3)
Pt1 Cl1 2.3378(10)
N1 C13 1.490(5)
N1 C1 1.491(4)
N1 C14 1.500(4)
N2 C6 1.384(4)
N2 C7 1.384(5)
N3 C12 1.489(5)
N3 C15 1.494(5)
N3 C16 1.510(5)
C1 C2 1.384(5)
C1 C6 1.414(5)
C2 C3 1.386(6)
C2 H2 0.9500
C3 C4 1.373(5)
C3 H3 0.9500
C4 C5 1.381(5)
C4 H4 0.9500
C5 C6 1.396(5)
C5 H5 0.9500
C7 C8 1.402(5)
C7 C12 1.414(5)
C8 C9 1.375(6)
C8 H8 0.9500
C9 C10 1.377(6)
C9 H9 0.9500
C10 C11 1.377(5)
C10 H10 0.9500
C11 C12 1.374(5)
C11 H11 0.9500
C13 H13A 0.9800
C13 H13B 0.9800
C13 H13C 0.9800
C14 H14A 0.9800
C14 H14B 0.9800
C14 H14C 0.9800
C15 H15A 0.9800
C15 H15B 0.9800
C15 H15C 0.9800
C16 H16A 0.9800
C16 H16B 0.9800
C16 H16C 0.9800

loop_
_geom_torsion_atom_site_label_1
_geom_torsion_atom_site_label_2
_geom_torsion_atom_site_label_3
_geom_torsion_atom_site_label_4
_geom_torsion
N2 Pt1 N1 C13 119.1(3)
N3 Pt1 N1 C13 109.1(7)
Cl1 Pt1 N1 C13 -60.6(2)
N2 Pt1 N1 C1 1.1(2)
N3 Pt1 N1 C1 -8.9(9)
Cl1 Pt1 N1 C1 -178.6(2)
N2 Pt1 N1 C14 -119.6(2)
N3 Pt1 N1 C14 -129.7(7)
Cl1 Pt1 N1 C14 60.6(2)
N3 Pt1 N2 C6 176.0(3)
N1 Pt1 N2 C6 -2.3(3)
N3 Pt1 N2 C7 -3.3(3)
N1 Pt1 N2 C7 178.5(3)
N2 Pt1 N3 C12 4.3(2)
N1 Pt1 N3 C12 14.4(9)
Cl1 Pt1 N3 C12 -176.0(2)
N2 Pt1 N3 C15 125.5(3)
N1 Pt1 N3 C15 135.6(7)
Cl1 Pt1 N3 C15 -54.8(2)
N2 Pt1 N3 C16 -113.8(3)
N1 Pt1 N3 C16 -103.8(7)
Cl1 Pt1 N3 C16 65.8(2)
C13 N1 C1 C2 60.8(4)
C14 N1 C1 C2 -58.8(5)
Pt1 N1 C1 C2 179.4(3)
C13 N1 C1 C6 -118.5(4)
C14 N1 C1 C6 121.9(4)
Pt1 N1 C1 C6 0.1(4)
C6 C1 C2 C3 2.6(6)
N1 C1 C2 C3 -176.6(4)
C1 C2 C3 C4 -0.5(6)
C2 C3 C4 C5 -0.8(7)
C3 C4 C5 C6 -0.1(7)
C7 N2 C6 C5 4.4(7)
Pt1 N2 C6 C5 -174.6(3)
C7 N2 C6 C1 -178.0(4)
Pt1 N2 C6 C1 2.9(4)
C4 C5 C6 N2 179.7(4)
C4 C5 C6 C1 2.1(6)
C2 C1 C6 N2 178.8(4)
N1 C1 C6 N2 -2.0(5)
C2 C1 C6 C5 -3.3(6)
N1 C1 C6 C5 175.9(3)
C6 N2 C7 C8 3.1(7)
Pt1 N2 C7 C8 -177.8(3)
C6 N2 C7 C12 -177.9(4)
Pt1 N2 C7 C12 1.1(4)
N2 C7 C8 C9 177.4(4)
C12 C7 C8 C9 -1.5(5)
C7 C8 C9 C10 0.1(6)
C8 C9 C10 C11 2.1(6)
C9 C10 C11 C12 -2.8(6)
C10 C11 C12 C7 1.4(6)
C10 C11 C12 N3 -179.8(3)
N2 C7 C12 C11 -178.3(3)
C8 C7 C12 C11 0.8(5)
N2 C7 C12 N3 2.9(5)
C8 C7 C12 N3 -178.0(3)
C15 N3 C12 C11 53.7(5)
C16 N3 C12 C11 -65.4(4)
Pt1 N3 C12 C11 176.1(3)
C15 N3 C12 C7 -127.5(4)
C16 N3 C12 C7 113.4(4)
Pt1 N3 C12 C7 -5.1(4)
